data_7101323
loop_
_publ_author_name
'Groves, John A.'
'Miller, Stuart R.'
'Warrender, Stewart J.'
'Mellot-Draznieks, Caroline'
'Lightfoot, Philip'
'Wright, Paul A.'

_publ_section_title
;
 The first route to large pore metal phosphonates
;
_journal_coden_ASTM CHCOFS
_journal_issue 31
_journal_name_full
;
 Chemical Communications (Cambridge, United Kingdom)
;
_journal_page_first 3305
_journal_page_last 3307
_journal_paper_doi 10.1039/b605400e
_journal_year 2006
_chemical_formula_moiety '2(C6 H12 Fe N2 O6 P2), O3'
_chemical_formula_sum 'C12 H24 Fe2 N4 O15 P4'
_chemical_formula_weight 699.93
_space_group_IT_number 2
_symmetry_cell_setting triclinic
_symmetry_space_group_name_Hall '-P 1'
_symmetry_space_group_name_H-M 'P -1'
_atom_sites_solution_hydrogens geom
_atom_sites_solution_primary direct
_atom_sites_solution_secondary difmap
_audit_creation_method SHELXL-97
_cell_angle_alpha 62.781(1)
_cell_angle_beta 79.029(1)
_cell_angle_gamma 87.088(1)
_cell_formula_units_Z 1
_cell_length_a 8.3081(7)
_cell_length_b 9.1647(7)
_cell_length_c 9.1839(7)
_cell_measurement_temperature 123(2)
_cell_measurement_theta_max 26.79
_cell_measurement_theta_min 3.16
_cell_volume 609.95(8)
_computing_cell_refinement 'Bruker SMART'
_computing_data_collection 'Bruker SMART'
_computing_data_reduction 'Bruker SMART'
_computing_molecular_graphics 'Bruker SHELXTL'
_computing_publication_material 'Bruker SHELXTL'
_computing_structure_refinement 'SHELXL-97 (Sheldrick, 1997)'
_computing_structure_solution 'SHELXS-97 (Sheldrick, 1997)'
_diffrn_ambient_temperature 123(2)
_diffrn_measured_fraction_theta_full 0.976
_diffrn_measured_fraction_theta_max 0.976
_diffrn_measurement_device_type 'Bruker SMART 1K CCD diffractometer'
_diffrn_measurement_method '\w rotation with narrow frames'
_diffrn_radiation_monochromator 'silicon 111'
_diffrn_radiation_source 'SRS Daresbury Laboratories'
_diffrn_radiation_type 'synchrotron radiation'
_diffrn_radiation_wavelength 0.69999
_diffrn_reflns_av_R_equivalents 0.0258
_diffrn_reflns_av_sigmaI/netI 0.0470
_diffrn_reflns_limit_h_max 10
_diffrn_reflns_limit_h_min -10
_diffrn_reflns_limit_k_max 11
_diffrn_reflns_limit_k_min -11
_diffrn_reflns_limit_l_max 11
_diffrn_reflns_limit_l_min -11
_diffrn_reflns_number 4497
_diffrn_reflns_theta_full 26.79
_diffrn_reflns_theta_max 26.79
_diffrn_reflns_theta_min 3.16
_diffrn_standards_number 0
_exptl_absorpt_coefficient_mu 1.536
_exptl_absorpt_correction_T_max 0
_exptl_absorpt_correction_T_min 0
_exptl_absorpt_correction_type none
_exptl_absorpt_process_details -
_exptl_crystal_colour orange
_exptl_crystal_density_diffrn 1.906
_exptl_crystal_density_meas ?
_exptl_crystal_density_method .
_exptl_crystal_description prism
_exptl_crystal_F_000 364
_exptl_crystal_size_max 0.04
_exptl_crystal_size_mid 0.02
_exptl_crystal_size_min 0.02
_refine_diff_density_max 0.880
_refine_diff_density_min -0.729
_refine_diff_density_rms 0.129
_refine_ls_extinction_method none
_refine_ls_goodness_of_fit_ref 1.054
_refine_ls_hydrogen_treatment constr
_refine_ls_matrix_type full
_refine_ls_number_parameters 166
_refine_ls_number_reflns 2473
_refine_ls_number_restraints 0
_refine_ls_restrained_S_all 1.054
_refine_ls_R_factor_all 0.0583
_refine_ls_R_factor_gt 0.0509
_refine_ls_shift/su_max 0.000
_refine_ls_shift/su_mean 0.000
_refine_ls_structure_factor_coef Fsqd
_refine_ls_weighting_details 'calc w=1/[\s^2^(Fo^2^)+(0.0596P)^2^+2.1652P] where P=(Fo^2^+2Fc^2^)/3'
_refine_ls_weighting_scheme calc
_refine_ls_wR_factor_gt 0.1230
_refine_ls_wR_factor_ref 0.1275
_reflns_number_gt 2128
_reflns_number_total 2473
_reflns_threshold_expression >2sigma(I)
_cod_data_source_file b605400e.txt
_cod_original_sg_symbol_Hall -p1
_cod_original_sg_symbol_H-M p-1
_cod_database_code 7101323

loop_
_symmetry_equiv_pos_as_xyz
'x, y, z'
'-x, -y, -z'

loop_
_atom_site_label
_atom_site_type_symbol
_atom_site_fract_x
_atom_site_fract_y
_atom_site_fract_z
_atom_site_U_iso_or_equiv
_atom_site_adp_type
_atom_site_occupancy
_atom_site_symmetry_multiplicity
_atom_site_calc_flag
_atom_site_refinement_flags
Fe1 Fe 0.75944(7) 0.42363(7) 0.57038(7) 0.00941(19) Uani 1 1 d .
P1 P 0.42074(13) 0.46684(13) 0.75806(13) 0.0098(3) Uani 1 1 d .
P2 P 0.94306(12) 0.74802(13) 0.53460(13) 0.0077(2) Uani 1 1 d .
O1 O 0.5580(4) 0.3523(4) 0.7486(4) 0.0181(7) Uani 1 1 d .
O2 O 0.2973(4) 0.4769(5) 0.6521(4) 0.0307(9) Uani 1 1 d .
O3 O 0.8726(4) 0.5717(4) 0.6214(4) 0.0134(6) Uani 1 1 d .
O4 O 1.1009(3) 0.7673(4) 0.4085(4) 0.0123(6) Uani 1 1 d .
O5 O 0.4814(4) 0.6320(4) 0.7291(4) 0.0204(7) Uani 1 1 d .
O6 O 0.9580(3) 0.8059(3) 0.6610(4) 0.0114(6) Uani 1 1 d .
O7 O 0.8058(11) 0.0393(9) 0.9390(9) 0.0281(17) Uiso 0.50 1 d P
O8 O 0.8903(10) 0.0380(9) 0.9368(9) 0.0252(16) Uiso 0.50 1 d P
O9 O 0.5513(8) 0.0247(8) 0.9837(9) 0.0232(15) Uiso 0.50 1 d P
N1 N 0.1484(4) 0.4086(4) 1.0255(4) 0.0088(7) Uani 1 1 d .
N2 N 0.6373(4) 0.8963(4) 0.4845(4) 0.0097(7) Uani 1 1 d .
C1 C 0.3158(5) 0.3551(5) 0.9757(5) 0.0100(8) Uani 1 1 d .
H1A H 0.3052 0.2403 1.0022 0.012 Uiso 1 1 calc R
H1B H 0.3866 0.3618 1.0453 0.012 Uiso 1 1 calc R
C2 C 0.8041(5) 0.8766(5) 0.3986(5) 0.0096(8) Uani 1 1 d .
H2A H 0.8567 0.9848 0.3290 0.012 Uiso 1 1 calc R
H2B H 0.7893 0.8305 0.3254 0.012 Uiso 1 1 calc R
C3 C 0.0194(5) 0.3696(5) 0.9523(5) 0.0098(8) Uani 1 1 d .
H3A H 0.0187 0.2536 0.9820 0.012 Uiso 1 1 calc R
H3B H 0.0449 0.4311 0.8317 0.012 Uiso 1 1 calc R
C4 C 0.1481(5) 0.5866(5) 0.9836(5) 0.0096(8) Uani 1 1 d .
H4A H 0.1764 0.6527 0.8637 0.012 Uiso 1 1 calc R
H4B H 0.2298 0.6103 1.0333 0.012 Uiso 1 1 calc R
C5 C 0.5223(5) 0.9623(5) 0.3620(5) 0.0104(8) Uani 1 1 d .
H5A H 0.5128 0.8863 0.3171 0.013 Uiso 1 1 calc R
H5B H 0.5670 1.0664 0.2701 0.013 Uiso 1 1 calc R
C6 C 0.6467(5) 1.0137(5) 0.5556(5) 0.0094(8) Uani 1 1 d .
H6A H 0.6936 1.1187 0.4672 0.011 Uiso 1 1 calc R
H6B H 0.7180 0.9714 0.6371 0.011 Uiso 1 1 calc R

loop_
_atom_site_aniso_label
_atom_site_aniso_U_11
_atom_site_aniso_U_22
_atom_site_aniso_U_33
_atom_site_aniso_U_23
_atom_site_aniso_U_13
_atom_site_aniso_U_12
Fe1 0.0063(3) 0.0134(3) 0.0105(3) -0.0084(3) 0.0018(2) -0.0007(2)
P1 0.0060(5) 0.0129(5) 0.0076(5) -0.0036(4) 0.0029(4) -0.0013(4)
P2 0.0061(5) 0.0086(5) 0.0083(5) -0.0046(4) 0.0007(4) 0.0000(4)
O1 0.0139(16) 0.0127(15) 0.0207(17) -0.0066(13) 0.0105(13) -0.0032(12)
O2 0.0156(18) 0.060(3) 0.0116(17) -0.0126(17) -0.0001(13) -0.0050(17)
O3 0.0168(16) 0.0113(15) 0.0127(15) -0.0059(12) -0.0019(12) -0.0033(12)
O4 0.0085(14) 0.0150(15) 0.0119(15) -0.0062(12) 0.0015(11) 0.0018(12)
O5 0.0229(18) 0.0086(15) 0.0204(17) -0.0038(13) 0.0106(14) -0.0031(13)
O6 0.0120(15) 0.0123(15) 0.0113(15) -0.0073(12) 0.0006(12) -0.0021(12)
N1 0.0035(16) 0.0107(17) 0.0120(17) -0.0061(14) 0.0014(13) -0.0007(13)
N2 0.0048(16) 0.0139(18) 0.0121(17) -0.0082(15) -0.0001(13) 0.0015(13)
C1 0.0061(19) 0.012(2) 0.0088(19) -0.0036(16) 0.0030(15) 0.0010(15)
C2 0.0065(19) 0.012(2) 0.0091(19) -0.0052(16) 0.0031(15) 0.0015(15)
C3 0.009(2) 0.012(2) 0.0093(19) -0.0059(16) -0.0010(15) -0.0008(15)
C4 0.0039(18) 0.0086(19) 0.015(2) -0.0058(17) 0.0044(15) -0.0033(15)
C5 0.010(2) 0.013(2) 0.010(2) -0.0062(17) -0.0030(16) 0.0024(16)
C6 0.0067(19) 0.0101(19) 0.014(2) -0.0078(17) -0.0019(15) -0.0013(15)

loop_
_atom_type_symbol
_atom_type_description
_atom_type_scat_dispersion_real
_atom_type_scat_dispersion_imag
_atom_type_scat_source
C C 0.0033 0.0016 'International Tables Vol C Tables 4.2.6.8 and 6.1.1.4'
N N 0.0061 0.0033 'International Tables Vol C Tables 4.2.6.8 and 6.1.1.4'
O O 0.0106 0.0060 'International Tables Vol C Tables 4.2.6.8 and 6.1.1.4'
P P 0.1023 0.0942 'International Tables Vol C Tables 4.2.6.8 and 6.1.1.4'
Fe Fe 0.3463 0.8444 'International Tables Vol C Tables 4.2.6.8 and 6.1.1.4'
H H 0.0000 0.0000 'International Tables Vol C Tables 4.2.6.8 and 6.1.1.4'

loop_
_geom_angle_atom_site_label_1
_geom_angle_atom_site_label_2
_geom_angle_atom_site_label_3
_geom_angle
_geom_angle_site_symmetry_1
_geom_angle_site_symmetry_3
O3 Fe1 O2 115.20(15) . 2_666
O3 Fe1 O1 102.10(13) . .
O2 Fe1 O1 111.18(14) 2_666 .
O3 Fe1 O4 109.57(13) . 2_766
O2 Fe1 O4 107.69(15) 2_666 2_766
O1 Fe1 O4 111.06(12) . 2_766
O5 P1 O2 113.8(2) . .
O5 P1 O1 113.78(18) . .
O2 P1 O1 111.6(2) . .
O5 P1 C1 108.34(19) . .
O2 P1 C1 106.40(19) . .
O1 P1 C1 101.87(18) . .
O6 P2 O3 110.50(17) . .
O6 P2 O4 114.99(17) . .
O3 P2 O4 111.07(17) . .
O6 P2 C2 110.26(18) . .
O3 P2 C2 107.68(18) . .
O4 P2 C2 101.80(17) . .
P1 O1 Fe1 123.60(18) . .
P1 O2 Fe1 147.3(2) . 2_666
P2 O3 Fe1 138.86(19) . .
P2 O4 Fe1 121.77(17) . 2_766
C4 N1 C3 110.0(3) . .
C4 N1 C1 112.6(3) . .
C3 N1 C1 112.4(3) . .
C6 N2 C2 110.9(3) . .
C6 N2 C5 108.5(3) . .
C2 N2 C5 109.9(3) . .
N1 C1 P1 118.1(3) . .
N1 C1 H1A 107.8 . .
P1 C1 H1A 107.8 . .
N1 C1 H1B 107.8 . .
P1 C1 H1B 107.8 . .
H1A C1 H1B 107.1 . .
N2 C2 P2 116.1(3) . .
N2 C2 H2A 108.3 . .
P2 C2 H2A 108.3 . .
N2 C2 H2B 108.3 . .
P2 C2 H2B 108.3 . .
H2A C2 H2B 107.4 . .
N1 C3 C4 110.4(3) . 2_567
N1 C3 H3A 109.6 . .
C4 C3 H3A 109.6 2_567 .
N1 C3 H3B 109.6 . .
C4 C3 H3B 109.6 2_567 .
H3A C3 H3B 108.1 . .
N1 C4 C3 110.3(3) . 2_567
N1 C4 H4A 109.6 . .
C3 C4 H4A 109.6 2_567 .
N1 C4 H4B 109.6 . .
C3 C4 H4B 109.6 2_567 .
H4A C4 H4B 108.1 . .
N2 C5 C6 111.2(3) . 2_676
N2 C5 H5A 109.4 . .
C6 C5 H5A 109.4 2_676 .
N2 C5 H5B 109.4 . .
C6 C5 H5B 109.4 2_676 .
H5A C5 H5B 108.0 . .
N2 C6 C5 111.1(3) . 2_676
N2 C6 H6A 109.4 . .
C5 C6 H6A 109.4 2_676 .
N2 C6 H6B 109.4 . .
C5 C6 H6B 109.4 2_676 .
H6A C6 H6B 108.0 . .

loop_
_geom_bond_atom_site_label_1
_geom_bond_atom_site_label_2
_geom_bond_distance
_geom_bond_site_symmetry_2
Fe1 O3 1.956(3) .
Fe1 O2 1.962(3) 2_666
Fe1 O1 2.000(3) .
Fe1 O4 2.004(3) 2_766
P1 O5 1.508(3) .
P1 O2 1.515(3) .
P1 O1 1.527(3) .
P1 C1 1.833(4) .
P2 O6 1.507(3) .
P2 O3 1.526(3) .
P2 O4 1.533(3) .
P2 C2 1.830(4) .
O2 Fe1 1.962(3) 2_666
O4 Fe1 2.004(3) 2_766
O7 O8 0.698(9) .
O9 O9 0.916(12) 2_657
N1 C4 1.495(5) .
N1 C3 1.504(5) .
N1 C1 1.510(5) .
N2 C6 1.503(5) .
N2 C2 1.505(5) .
N2 C5 1.508(5) .
C1 H1A 0.9700 .
C1 H1B 0.9700 .
C2 H2A 0.9700 .
C2 H2B 0.9700 .
C3 C4 1.514(5) 2_567
C3 H3A 0.9700 .
C3 H3B 0.9700 .
C4 C3 1.514(5) 2_567
C4 H4A 0.9700 .
C4 H4B 0.9700 .
C5 C6 1.519(5) 2_676
C5 H5A 0.9700 .
C5 H5B 0.9700 .
C6 C5 1.519(5) 2_676
C6 H6A 0.9700 .
C6 H6B 0.9700 .
